data_2106500
loop_
_publ_author_name
'Drew, M.G.B.'
'Othman, A.H.'

_publ_section_title
;
 Potassium tetrakis(isothiocyanato)cobaltate(II) trihydrate; a
 redetermination
;
_journal_name_full 'Acta Crystallographica B (24,1968-38,1982)'
_journal_page_first 613
_journal_page_last 614
_journal_volume 31
_journal_year 1975
_chemical_formula_sum 'C4 H6 Co K2 N4 O3 S4'
_chemical_name_systematic 'K2 (Co (N C S)4) (H2 O)3'
_space_group_IT_number 18
_symmetry_space_group_name_Hall 'P 2 2ab'
_symmetry_space_group_name_H-M 'P 21 21 2'
_cell_angle_alpha 90
_cell_angle_beta 90
_cell_angle_gamma 90
_cell_formula_units_Z 2
_cell_length_a 11.116
_cell_length_b 12.981
_cell_length_c 5.354
_cell_volume 772.565
_citation_journal_id_ASTM ACBCAR
_cod_data_source_file Drew_ACBCAR_1975_1930.cif
_cod_data_source_block C4H6Co1K2N4O3S4
_cod_original_cell_volume 772.5651
_cod_original_formula_sum 'C4 H6 Co1 K2 N4 O3 S4'
_cod_database_code 2106500

loop_
_symmetry_equiv_pos_as_xyz
x,y,z
-x,-y,z
x+1/2,-y+1/2,-z
-x+1/2,y+1/2,-z

loop_
_atom_site_label
_atom_site_type_symbol
_atom_site_fract_x
_atom_site_fract_y
_atom_site_fract_z
_atom_site_occupancy
_atom_site_U_iso_or_equiv
_atom_site_attached_hydrogens
N1 N-3 0.553 0.3904 0.5432 1 0.0 0
S2 S-2 0.7873 0.6056 0.3673 1 0.0 0
K1 K+1 0.3164 0.123 0.2394 1 0.0 0
S1 S-2 0.5859 0.2596 0.1383 1 0.0 0
C2 C+4 0.6976 0.5651 0.1404 1 0.0 0
C1 C+4 0.5651 0.3362 0.3749 1 0.0 0
Co1 Co+2 0.5 0.5 0.7718 1 0.0 0
O2 O-2 0.3685 0.198 0.7212 1 0.0 2
N2 N-3 0.6353 0.5385 0.9838 1 0.0 0
O1 O-2 0 0.5 -0.0322 1 0.0 2
